data_7007406
loop_
_publ_author_name
'Aldridge, Simon'
'Baker, Robert J.'
'Coombs, Natalie D.'
'Jones, Cameron'
'Rose, Richard P.'
'Rossin, Andrea'
'Willock, David J.'

_publ_section_title
;
 Complexes of a gallium heterocycle with transition metal
 dicyclopentadienyl and cyclopentadienylcarbonyl fragments, and with a
 dialkylmanganese compound.
;
_journal_issue 27
_journal_name_full 'Dalton transactions (Cambridge, England : 2003)'
_journal_page_first 3313
_journal_page_last 3320
_journal_paper_doi 10.1039/b604640a
_journal_year 2006
_chemical_formula_sum 'C40 H59 Ga K Mn N4 O2'
_chemical_formula_weight 791.67
_chemical_name_systematic
;
?
;
_space_group_IT_number 88
_symmetry_cell_setting tetragonal
_symmetry_space_group_name_Hall '-I 4ad'
_symmetry_space_group_name_H-M 'I 41/a :2'
_atom_sites_solution_hydrogens geom
_atom_sites_solution_primary direct
_atom_sites_solution_secondary difmap
_audit_creation_method SHELXL-97
_cell_angle_alpha 90.00
_cell_angle_beta 90.00
_cell_angle_gamma 90.00
_cell_formula_units_Z 16
_cell_length_a 37.980(5)
_cell_length_b 37.980(5)
_cell_length_c 13.689(3)
_cell_measurement_temperature 150(2)
_cell_volume 19746(6)
_computing_structure_refinement 'SHELXL-97 (Sheldrick, 1997)'
_computing_structure_solution 'SHELXS-97 (Sheldrick, 1990)'
_diffrn_ambient_temperature 150(2)
_diffrn_measured_fraction_theta_full 0.995
_diffrn_measured_fraction_theta_max 0.995
_diffrn_measurement_device_type 'Nonius Kappa CCD'
_diffrn_radiation_monochromator graphite
_diffrn_radiation_source 'fine-focus sealed tube'
_diffrn_radiation_type MoK\a
_diffrn_radiation_wavelength 0.71073
_diffrn_reflns_av_R_equivalents 0.1052
_diffrn_reflns_av_sigmaI/netI 0.0935
_diffrn_reflns_limit_h_max 45
_diffrn_reflns_limit_h_min -44
_diffrn_reflns_limit_k_max 43
_diffrn_reflns_limit_k_min -45
_diffrn_reflns_limit_l_max 16
_diffrn_reflns_limit_l_min -16
_diffrn_reflns_number 47391
_diffrn_reflns_theta_full 25.02
_diffrn_reflns_theta_max 25.02
_diffrn_reflns_theta_min 3.43
_exptl_absorpt_coefficient_mu 0.916
_exptl_absorpt_correction_T_max 0.921
_exptl_absorpt_correction_T_min 0.863
_exptl_absorpt_correction_type multi-scan
_exptl_absorpt_process_details 'Sortav (Blessing, 1995)'
_exptl_crystal_colour yellow-orange
_exptl_crystal_density_diffrn 1.065
_exptl_crystal_density_method 'not measured'
_exptl_crystal_description block
_exptl_crystal_F_000 6688
_exptl_crystal_size_max 0.15
_exptl_crystal_size_mid 0.10
_exptl_crystal_size_min 0.10
_refine_diff_density_max 0.727
_refine_diff_density_min -0.349
_refine_diff_density_rms 0.088
_refine_ls_extinction_method none
_refine_ls_goodness_of_fit_ref 1.102
_refine_ls_hydrogen_treatment constr
_refine_ls_matrix_type full
_refine_ls_number_parameters 456
_refine_ls_number_reflns 8667
_refine_ls_number_restraints 18
_refine_ls_restrained_S_all 1.115
_refine_ls_R_factor_all 0.1130
_refine_ls_R_factor_gt 0.0709
_refine_ls_shift/su_max 0.002
_refine_ls_shift/su_mean 0.000
_refine_ls_structure_factor_coef Fsqd
_refine_ls_weighting_details 'calc w=1/[\s^2^(Fo^2^)+(0.0779P)^2^+44.3185P] where P=(Fo^2^+2Fc^2^)/3'
_refine_ls_weighting_scheme calc
_refine_ls_wR_factor_gt 0.1606
_refine_ls_wR_factor_ref 0.1758
_reflns_number_gt 6072
_reflns_number_total 8667
_reflns_threshold_expression >2sigma(I)
_cod_data_source_file b604640a.txt
_cod_data_source_block compound7
_cod_original_sg_symbol_H-M I4(1)/a
_cod_database_code 7007406

loop_
_symmetry_equiv_pos_as_xyz
'x, y, z'
'-y+3/4, x+1/4, z+1/4'
'-x, -y+1/2, z'
'y+1/4, -x+1/4, z+1/4'
'x+1/2, y+1/2, z+1/2'
'-y+5/4, x+3/4, z+3/4'
'-x+1/2, -y+1, z+1/2'
'y+3/4, -x+3/4, z+3/4'
'-x, -y, -z'
'y-3/4, -x-1/4, -z-1/4'
'x, y-1/2, -z'
'-y-1/4, x-1/4, -z-1/4'
'-x+1/2, -y+1/2, -z+1/2'
'y-1/4, -x+1/4, -z+1/4'
'x+1/2, y, -z+1/2'
'-y+1/4, x+1/4, -z+1/4'

loop_
_atom_site_label
_atom_site_type_symbol
_atom_site_fract_x
_atom_site_fract_y
_atom_site_fract_z
_atom_site_U_iso_or_equiv
_atom_site_adp_type
_atom_site_occupancy
_atom_site_symmetry_multiplicity
_atom_site_calc_flag
_atom_site_refinement_flags
_atom_site_disorder_assembly
_atom_site_disorder_group
Ga1 Ga 0.229368(14) 0.839164(13) 0.03551(4) 0.02518(19) Uani 1 1 d . . .
Mn1 Mn 0.26656(2) 0.793263(19) -0.00477(5) 0.0290(2) Uani 1 1 d . . .
K1 K 0.29580(3) 0.81917(3) 0.35282(8) 0.0368(3) Uani 1 1 d . . .
O1 O 0.30965(11) 0.80637(10) 0.1682(3) 0.0498(11) Uani 1 1 d . . .
O2 O 0.21769(12) 0.74763(11) 0.1015(3) 0.0590(12) Uani 1 1 d . . .
N1 N 0.19499(11) 0.86526(10) -0.0349(3) 0.0282(10) Uani 1 1 d . . .
N2 N 0.21465(10) 0.86564(10) 0.1465(3) 0.0261(9) Uani 1 1 d . . .
N3 N 0.32616(13) 0.82376(12) 0.5432(3) 0.0413(12) Uani 1 1 d . . .
N4 N 0.37020(12) 0.81172(14) 0.3564(3) 0.0473(12) Uani 1 1 d . . .
C1 C 0.17844(14) 0.88952(13) 0.0254(4) 0.0344(13) Uani 1 1 d . . .
H1 H 0.1610 0.9052 0.0015 0.041 Uiso 1 1 calc R . .
C2 C 0.18845(13) 0.88962(13) 0.1192(4) 0.0320(12) Uani 1 1 d . . .
H2 H 0.1782 0.9053 0.1652 0.038 Uiso 1 1 calc R . .
C3 C 0.19062(12) 0.86795(13) -0.1377(3) 0.0276(11) Uani 1 1 d . . .
C4 C 0.17348(13) 0.84097(13) -0.1891(4) 0.0312(12) Uani 1 1 d . . .
C5 C 0.17082(14) 0.84384(15) -0.2911(4) 0.0374(13) Uani 1 1 d . . .
H5 H 0.1597 0.8256 -0.3272 0.045 Uiso 1 1 calc R . .
C6 C 0.18416(15) 0.87275(16) -0.3396(4) 0.0453(15) Uani 1 1 d . . .
H6 H 0.1815 0.8746 -0.4084 0.054 Uiso 1 1 calc R . .
C7 C 0.20117(15) 0.89882(15) -0.2890(4) 0.0420(14) Uani 1 1 d . . .
H7 H 0.2107 0.9183 -0.3235 0.050 Uiso 1 1 calc R . .
C8 C 0.20478(13) 0.89720(14) -0.1883(4) 0.0334(12) Uani 1 1 d . . .
C9 C 0.15806(15) 0.80975(13) -0.1353(4) 0.0371(13) Uani 1 1 d . . .
H9 H 0.1766 0.8007 -0.0898 0.044 Uiso 1 1 calc R . .
C10 C 0.14747(18) 0.77914(15) -0.2027(5) 0.0565(17) Uani 1 1 d . . .
H10A H 0.1291 0.7870 -0.2478 0.085 Uiso 1 1 calc R . .
H10B H 0.1385 0.7596 -0.1631 0.085 Uiso 1 1 calc R . .
H10C H 0.1681 0.7713 -0.2399 0.085 Uiso 1 1 calc R . .
C11 C 0.12590(15) 0.82003(16) -0.0729(5) 0.0519(16) Uani 1 1 d . . .
H11A H 0.1323 0.8393 -0.0289 0.078 Uiso 1 1 calc R . .
H11B H 0.1183 0.7997 -0.0343 0.078 Uiso 1 1 calc R . .
H11C H 0.1067 0.8276 -0.1157 0.078 Uiso 1 1 calc R . .
C12 C 0.22528(14) 0.92596(14) -0.1347(5) 0.0449(15) Uani 1 1 d . . .
H12 H 0.2201 0.9236 -0.0634 0.054 Uiso 1 1 calc R . .
C13 C 0.21514(18) 0.96291(15) -0.1651(5) 0.0615(19) Uani 1 1 d . . .
H13A H 0.2206 0.9663 -0.2345 0.092 Uiso 1 1 calc R . .
H13B H 0.2284 0.9800 -0.1261 0.092 Uiso 1 1 calc R . .
H13C H 0.1899 0.9664 -0.1545 0.092 Uiso 1 1 calc R . .
C14 C 0.2645(2) 0.9209(2) -0.1484(7) 0.097(3) Uani 1 1 d U . .
H14A H 0.2719 0.8989 -0.1167 0.145 Uiso 1 1 calc R . .
H14B H 0.2772 0.9407 -0.1191 0.145 Uiso 1 1 calc R . .
H14C H 0.2700 0.9197 -0.2183 0.145 Uiso 1 1 calc R . .
C15 C 0.22708(12) 0.86859(12) 0.2434(3) 0.0263(11) Uani 1 1 d . . .
C16 C 0.21143(13) 0.84860(13) 0.3181(4) 0.0306(12) Uani 1 1 d . . .
C17 C 0.22259(15) 0.85385(14) 0.4136(4) 0.0367(13) Uani 1 1 d . . .
H17 H 0.2123 0.8402 0.4643 0.044 Uiso 1 1 calc R . .
C18 C 0.24807(15) 0.87810(15) 0.4371(4) 0.0412(14) Uani 1 1 d . . .
H18 H 0.2546 0.8818 0.5033 0.049 Uiso 1 1 calc R . .
C19 C 0.26402(15) 0.89689(14) 0.3640(4) 0.0398(14) Uani 1 1 d . . .
H19 H 0.2822 0.9131 0.3802 0.048 Uiso 1 1 calc R . .
C20 C 0.25424(14) 0.89281(13) 0.2659(4) 0.0314(12) Uani 1 1 d . . .
C21 C 0.18256(14) 0.82222(14) 0.2959(4) 0.0378(13) Uani 1 1 d . . .
H21 H 0.1816 0.8194 0.2234 0.045 Uiso 1 1 calc R . .
C22 C 0.1891(2) 0.78662(19) 0.3384(7) 0.090(3) Uani 1 1 d U . .
H22A H 0.2120 0.7779 0.3160 0.135 Uiso 1 1 calc R . .
H22B H 0.1706 0.7704 0.3171 0.135 Uiso 1 1 calc R . .
H22C H 0.1891 0.7882 0.4098 0.135 Uiso 1 1 calc R . .
C23 C 0.1470(2) 0.8361(3) 0.3285(8) 0.119(3) Uani 1 1 d U . .
H23A H 0.1452 0.8344 0.3997 0.178 Uiso 1 1 calc R . .
H23B H 0.1283 0.8221 0.2982 0.178 Uiso 1 1 calc R . .
H23C H 0.1446 0.8607 0.3086 0.178 Uiso 1 1 calc R . .
C24 C 0.27187(15) 0.91443(14) 0.1869(4) 0.0415(14) Uani 1 1 d . . .
H24 H 0.2583 0.9110 0.1251 0.050 Uiso 1 1 calc R . .
C25 C 0.30958(19) 0.90246(18) 0.1683(6) 0.073(2) Uani 1 1 d . . .
H25A H 0.3232 0.9044 0.2288 0.109 Uiso 1 1 calc R . .
H25B H 0.3202 0.9174 0.1179 0.109 Uiso 1 1 calc R . .
H25C H 0.3095 0.8779 0.1461 0.109 Uiso 1 1 calc R . .
C26 C 0.2717(2) 0.95392(15) 0.2106(5) 0.065(2) Uani 1 1 d . . .
H26A H 0.2477 0.9613 0.2275 0.098 Uiso 1 1 calc R . .
H26B H 0.2798 0.9672 0.1535 0.098 Uiso 1 1 calc R . .
H26C H 0.2874 0.9585 0.2659 0.098 Uiso 1 1 calc R . .
C27 C 0.29145(14) 0.80157(13) 0.1002(4) 0.0349(13) Uani 1 1 d . . .
C28 C 0.23687(16) 0.76642(14) 0.0589(4) 0.0387(14) Uani 1 1 d . . .
C29 C 0.30477(15) 0.81146(17) -0.1094(4) 0.0445(15) Uani 1 1 d . . .
C30 C 0.30984(15) 0.77460(16) -0.0893(4) 0.0439(15) Uani 1 1 d . . .
H30 H 0.3304 0.7643 -0.0621 0.053 Uiso 1 1 calc R . .
C31 C 0.27911(15) 0.75658(16) -0.1168(4) 0.0451(15) Uani 1 1 d . . .
H31 H 0.2752 0.7320 -0.1109 0.054 Uiso 1 1 calc R . .
C32 C 0.25520(15) 0.78132(16) -0.1548(4) 0.0422(14) Uani 1 1 d . . .
H32 H 0.2324 0.7762 -0.1794 0.051 Uiso 1 1 calc R . .
C33 C 0.27081(15) 0.81515(16) -0.1503(4) 0.0427(15) Uani 1 1 d . . .
H33 H 0.2603 0.8366 -0.1711 0.051 Uiso 1 1 calc R . .
C34 C 0.33227(19) 0.83861(19) -0.0924(5) 0.071(2) Uani 1 1 d . . .
H34A H 0.3480 0.8397 -0.1491 0.107 Uiso 1 1 calc R . .
H34B H 0.3459 0.8325 -0.0340 0.107 Uiso 1 1 calc R . .
H34C H 0.3211 0.8616 -0.0829 0.107 Uiso 1 1 calc R . .
C35 C 0.30294(18) 0.80366(18) 0.6079(4) 0.0607(19) Uani 1 1 d . . .
H35A H 0.3136 0.8020 0.6729 0.091 Uiso 1 1 calc R . .
H35B H 0.2995 0.7800 0.5812 0.091 Uiso 1 1 calc R . .
H35C H 0.2801 0.8156 0.6128 0.091 Uiso 1 1 calc R . .
C36 C 0.33145(19) 0.85928(16) 0.5836(5) 0.0622(19) Uani 1 1 d . . .
H36A H 0.3085 0.8704 0.5953 0.093 Uiso 1 1 calc R . .
H36B H 0.3449 0.8735 0.5372 0.093 Uiso 1 1 calc R . .
H36C H 0.3444 0.8576 0.6454 0.093 Uiso 1 1 calc R . .
C37 C 0.35994(17) 0.80489(16) 0.5349(4) 0.0496(16) Uani 1 1 d . . .
H37A H 0.3550 0.7796 0.5233 0.060 Uiso 1 1 calc R . .
H37B H 0.3726 0.8068 0.5980 0.060 Uiso 1 1 calc R . .
C38 C 0.38326(17) 0.81798(19) 0.4561(5) 0.0592(18) Uani 1 1 d . . .
H38A H 0.3867 0.8436 0.4650 0.071 Uiso 1 1 calc R . .
H38B H 0.4066 0.8066 0.4629 0.071 Uiso 1 1 calc R . .
C39 C 0.38766(19) 0.8356(2) 0.2863(5) 0.072(2) Uani 1 1 d . . .
H39A H 0.4131 0.8314 0.2872 0.108 Uiso 1 1 calc R . .
H39B H 0.3829 0.8601 0.3046 0.108 Uiso 1 1 calc R . .
H39C H 0.3785 0.8312 0.2204 0.108 Uiso 1 1 calc R . .
C40 C 0.37542(19) 0.77609(18) 0.3262(5) 0.0664(19) Uani 1 1 d . . .
H40A H 0.4005 0.7703 0.3294 0.100 Uiso 1 1 calc R . .
H40B H 0.3670 0.7732 0.2589 0.100 Uiso 1 1 calc R . .
H40C H 0.3622 0.7603 0.3694 0.100 Uiso 1 1 calc R . .

loop_
_atom_site_aniso_label
_atom_site_aniso_U_11
_atom_site_aniso_U_22
_atom_site_aniso_U_33
_atom_site_aniso_U_23
_atom_site_aniso_U_13
_atom_site_aniso_U_12
Ga1 0.0313(3) 0.0246(3) 0.0196(3) -0.0010(2) -0.0027(2) 0.0031(2)
Mn1 0.0362(5) 0.0293(5) 0.0215(4) -0.0058(3) -0.0031(3) 0.0056(3)
K1 0.0433(7) 0.0366(7) 0.0304(6) -0.0025(5) -0.0040(5) 0.0010(5)
O1 0.059(3) 0.060(3) 0.030(2) -0.010(2) -0.020(2) 0.008(2)
O2 0.076(3) 0.041(2) 0.060(3) 0.001(2) 0.017(2) -0.017(2)
N1 0.036(2) 0.027(2) 0.022(2) 0.0017(18) -0.0037(19) 0.0054(19)
N2 0.029(2) 0.028(2) 0.022(2) -0.0041(18) -0.0043(18) 0.0081(18)
N3 0.056(3) 0.041(3) 0.027(2) -0.001(2) -0.005(2) -0.014(2)
N4 0.046(3) 0.061(3) 0.035(3) -0.012(3) -0.003(2) 0.001(2)
C1 0.035(3) 0.034(3) 0.034(3) -0.001(2) -0.008(2) 0.013(2)
C2 0.039(3) 0.032(3) 0.026(3) -0.004(2) -0.004(2) 0.009(2)
C3 0.027(3) 0.033(3) 0.023(3) 0.002(2) -0.002(2) 0.006(2)
C4 0.030(3) 0.034(3) 0.029(3) 0.003(2) -0.003(2) 0.005(2)
C5 0.046(3) 0.042(3) 0.024(3) -0.002(3) -0.004(3) 0.007(3)
C6 0.054(4) 0.063(4) 0.018(3) 0.006(3) 0.002(3) 0.014(3)
C7 0.042(3) 0.044(3) 0.039(3) 0.015(3) 0.007(3) 0.006(3)
C8 0.027(3) 0.040(3) 0.033(3) 0.009(3) 0.001(2) 0.008(2)
C9 0.047(3) 0.030(3) 0.034(3) 0.001(2) -0.007(3) -0.001(2)
C10 0.073(5) 0.041(4) 0.056(4) -0.005(3) -0.018(3) -0.009(3)
C11 0.049(4) 0.049(4) 0.058(4) 0.010(3) 0.004(3) -0.001(3)
C12 0.036(3) 0.042(3) 0.057(4) 0.015(3) -0.013(3) -0.002(3)
C13 0.068(5) 0.040(4) 0.077(5) 0.003(3) -0.021(4) 0.007(3)
C14 0.065(4) 0.078(4) 0.147(6) -0.014(4) -0.020(4) -0.004(4)
C15 0.031(3) 0.023(3) 0.026(3) -0.005(2) -0.003(2) 0.009(2)
C16 0.031(3) 0.028(3) 0.032(3) -0.007(2) -0.001(2) 0.010(2)
C17 0.049(3) 0.039(3) 0.022(3) 0.001(2) 0.001(3) 0.007(3)
C18 0.059(4) 0.042(3) 0.022(3) -0.006(3) -0.006(3) 0.008(3)
C19 0.044(3) 0.032(3) 0.043(3) -0.011(3) -0.013(3) -0.001(3)
C20 0.039(3) 0.027(3) 0.028(3) -0.002(2) -0.002(2) 0.001(2)
C21 0.038(3) 0.044(3) 0.032(3) 0.004(3) 0.001(3) -0.005(3)
C22 0.099(5) 0.063(4) 0.109(5) 0.007(4) -0.036(4) -0.015(4)
C23 0.086(5) 0.108(5) 0.163(6) -0.014(5) 0.013(5) -0.011(4)
C24 0.049(4) 0.038(3) 0.038(3) 0.000(3) -0.008(3) -0.012(3)
C25 0.076(5) 0.048(4) 0.094(6) 0.008(4) 0.027(4) 0.010(4)
C26 0.085(5) 0.035(4) 0.075(5) 0.009(3) 0.014(4) 0.000(3)
C27 0.041(3) 0.034(3) 0.030(3) -0.005(2) 0.003(3) 0.009(2)
C28 0.052(4) 0.033(3) 0.031(3) -0.011(3) -0.001(3) 0.005(3)
C29 0.044(4) 0.060(4) 0.030(3) -0.013(3) 0.010(3) -0.007(3)
C30 0.041(3) 0.061(4) 0.030(3) -0.014(3) 0.003(3) 0.014(3)
C31 0.053(4) 0.041(3) 0.041(3) -0.022(3) 0.008(3) 0.004(3)
C32 0.045(3) 0.061(4) 0.020(3) -0.018(3) 0.000(3) 0.003(3)
C33 0.054(4) 0.056(4) 0.017(3) 0.000(3) 0.009(3) 0.010(3)
C34 0.072(5) 0.077(5) 0.065(5) 0.001(4) 0.013(4) -0.011(4)
C35 0.079(5) 0.069(5) 0.035(4) 0.003(3) 0.006(3) -0.022(4)
C36 0.076(5) 0.047(4) 0.064(4) -0.013(3) -0.022(4) -0.007(3)
C37 0.062(4) 0.049(4) 0.038(3) 0.005(3) -0.012(3) -0.006(3)
C38 0.054(4) 0.067(5) 0.057(4) -0.005(4) -0.011(3) -0.003(3)
C39 0.071(5) 0.094(6) 0.051(4) 0.002(4) 0.008(4) -0.021(4)
C40 0.069(5) 0.065(5) 0.065(5) -0.016(4) -0.003(4) 0.009(4)

loop_
_atom_type_symbol
_atom_type_description
_atom_type_scat_dispersion_real
_atom_type_scat_dispersion_imag
_atom_type_scat_source
C C 0.0033 0.0016 'International Tables Vol C Tables 4.2.6.8 and 6.1.1.4'
H H 0.0000 0.0000 'International Tables Vol C Tables 4.2.6.8 and 6.1.1.4'
N N 0.0061 0.0033 'International Tables Vol C Tables 4.2.6.8 and 6.1.1.4'
O O 0.0106 0.0060 'International Tables Vol C Tables 4.2.6.8 and 6.1.1.4'
K K 0.2009 0.2494 'International Tables Vol C Tables 4.2.6.8 and 6.1.1.4'
Mn Mn 0.3368 0.7283 'International Tables Vol C Tables 4.2.6.8 and 6.1.1.4'
Ga Ga 0.2307 1.6083 'International Tables Vol C Tables 4.2.6.8 and 6.1.1.4'

loop_
_geom_angle_atom_site_label_1
_geom_angle_atom_site_label_2
_geom_angle_atom_site_label_3
_geom_angle
_geom_angle_site_symmetry_1
_geom_angle_site_symmetry_3
_geom_angle_publ_flag
N1 Ga1 N2 85.87(16) . . ?
N1 Ga1 Mn1 133.78(12) . . ?
N2 Ga1 Mn1 140.14(12) . . ?
C27 Mn1 C28 92.5(3) . . ?
C27 Mn1 C31 126.1(2) . . ?
C28 Mn1 C31 97.0(2) . . ?
C27 Mn1 C30 95.1(2) . . ?
C28 Mn1 C30 125.0(2) . . ?
C31 Mn1 C30 38.5(2) . . ?
C27 Mn1 C32 158.9(2) . . ?
C28 Mn1 C32 102.9(2) . . ?
C31 Mn1 C32 38.4(2) . . ?
C30 Mn1 C32 64.2(2) . . ?
C27 Mn1 C29 97.1(2) . . ?
C28 Mn1 C29 162.1(2) . . ?
C31 Mn1 C29 65.1(2) . . ?
C30 Mn1 C29 39.3(2) . . ?
C32 Mn1 C29 64.3(2) . . ?
C27 Mn1 C33 130.3(2) . . ?
C28 Mn1 C33 136.8(2) . . ?
C31 Mn1 C33 64.6(2) . . ?
C30 Mn1 C33 64.6(2) . . ?
C32 Mn1 C33 38.4(2) . . ?
C29 Mn1 C33 38.2(2) . . ?
C27 Mn1 Ga1 89.90(16) . . ?
C28 Mn1 Ga1 85.80(17) . . ?
C31 Mn1 Ga1 143.47(17) . . ?
C30 Mn1 Ga1 148.42(17) . . ?
C32 Mn1 Ga1 105.36(16) . . ?
C29 Mn1 Ga1 109.19(17) . . ?
C33 Mn1 Ga1 88.60(16) . . ?
O1 K1 O2 95.05(13) . 13_565 ?
O1 K1 N4 78.40(13) . . ?
O2 K1 N4 95.30(15) 13_565 . ?
O1 K1 N3 143.95(14) . . ?
O2 K1 N3 85.50(13) 13_565 . ?
N4 K1 N3 65.70(14) . . ?
O1 K1 C18 127.47(14) . . ?
O2 K1 C18 119.19(15) 13_565 . ?
N4 K1 C18 130.30(15) . . ?
N3 K1 C18 81.52(14) . . ?
O1 K1 C17 120.16(13) . . ?
O2 K1 C17 99.48(14) 13_565 . ?
N4 K1 C17 154.77(14) . . ?
N3 K1 C17 95.10(14) . . ?
C18 K1 C17 25.19(14) . . ?
O1 K1 C19 107.03(14) . . ?
O2 K1 C19 142.85(15) 13_565 . ?
N4 K1 C19 117.87(15) . . ?
N3 K1 C19 93.02(14) . . ?
C18 K1 C19 25.10(14) . . ?
C17 K1 C19 43.58(15) . . ?
O1 K1 C20 84.79(12) . . ?
O2 K1 C20 140.45(14) 13_565 . ?
N4 K1 C20 123.09(14) . . ?
N3 K1 C20 116.97(13) . . ?
C18 K1 C20 43.19(13) . . ?
C17 K1 C20 49.55(13) . . ?
C19 K1 C20 24.13(12) . . ?
O1 K1 C16 96.55(12) . . ?
O2 K1 C16 99.41(14) 13_565 . ?
N4 K1 C16 164.84(14) . . ?
N3 K1 C16 118.98(13) . . ?
C18 K1 C16 43.12(13) . . ?
C17 K1 C16 23.89(12) . . ?
C19 K1 C16 49.58(13) . . ?
C20 K1 C16 41.80(12) . . ?
C27 O1 K1 132.4(4) . . ?
C28 O2 K1 144.6(4) . 13_565 ?
C1 N1 C3 119.3(4) . . ?
C1 N1 Ga1 110.8(3) . . ?
C3 N1 Ga1 128.3(3) . . ?
C2 N2 C15 115.9(4) . . ?
C2 N2 Ga1 109.8(3) . . ?
C15 N2 Ga1 133.8(3) . . ?
C35 N3 C36 109.4(5) . . ?
C35 N3 C37 108.5(5) . . ?
C36 N3 C37 110.8(5) . . ?
C35 N3 K1 106.1(3) . . ?
C36 N3 K1 117.0(4) . . ?
C37 N3 K1 104.6(3) . . ?
C40 N4 C38 112.0(5) . . ?
C40 N4 C39 109.3(5) . . ?
C38 N4 C39 110.6(5) . . ?
C40 N4 K1 103.2(4) . . ?
C38 N4 K1 109.6(4) . . ?
C39 N4 K1 112.0(4) . . ?
C2 C1 N1 116.4(4) . . ?
C1 C2 N2 117.2(4) . . ?
C4 C3 C8 120.3(4) . . ?
C4 C3 N1 119.9(4) . . ?
C8 C3 N1 119.7(4) . . ?
C3 C4 C5 118.3(5) . . ?
C3 C4 C9 120.5(4) . . ?
C5 C4 C9 121.1(5) . . ?
C6 C5 C4 120.9(5) . . ?
C7 C6 C5 120.3(5) . . ?
C6 C7 C8 121.1(5) . . ?
C7 C8 C3 118.9(5) . . ?
C7 C8 C12 119.7(5) . . ?
C3 C8 C12 121.3(5) . . ?
C4 C9 C10 113.7(5) . . ?
C4 C9 C11 112.2(4) . . ?
C10 C9 C11 108.5(5) . . ?
C13 C12 C14 109.5(5) . . ?
C13 C12 C8 113.6(5) . . ?
C14 C12 C8 110.6(5) . . ?
C16 C15 N2 119.9(4) . . ?
C16 C15 C20 120.1(4) . . ?
N2 C15 C20 119.9(4) . . ?
C17 C16 C15 118.5(5) . . ?
C17 C16 C21 120.2(5) . . ?
C15 C16 C21 121.2(4) . . ?
C17 C16 K1 68.3(3) . . ?
C15 C16 K1 83.2(3) . . ?
C21 C16 K1 119.3(3) . . ?
C18 C17 C16 122.1(5) . . ?
C18 C17 K1 74.0(3) . . ?
C16 C17 K1 87.8(3) . . ?
C19 C18 C17 119.3(5) . . ?
C19 C18 K1 81.1(3) . . ?
C17 C18 K1 80.8(3) . . ?
C18 C19 C20 121.7(5) . . ?
C18 C19 K1 73.8(3) . . ?
C20 C19 K1 87.3(3) . . ?
C19 C20 C15 118.2(5) . . ?
C19 C20 C24 120.5(5) . . ?
C15 C20 C24 121.3(4) . . ?
C19 C20 K1 68.6(3) . . ?
C15 C20 K1 83.1(3) . . ?
C24 C20 K1 119.2(3) . . ?
C22 C21 C23 110.4(6) . . ?
C22 C21 C16 113.6(5) . . ?
C23 C21 C16 110.9(5) . . ?
C20 C24 C25 111.9(5) . . ?
C20 C24 C26 112.2(5) . . ?
C25 C24 C26 109.3(5) . . ?
O1 C27 Mn1 176.5(5) . . ?
O2 C28 Mn1 178.0(5) . . ?
C33 C29 C30 107.1(5) . . ?
C33 C29 C34 129.4(6) . . ?
C30 C29 C34 123.4(6) . . ?
C33 C29 Mn1 71.3(3) . . ?
C30 C29 Mn1 69.6(3) . . ?
C34 C29 Mn1 126.3(4) . . ?
C31 C30 C29 108.1(5) . . ?
C31 C30 Mn1 70.5(3) . . ?
C29 C30 Mn1 71.2(3) . . ?
C30 C31 C32 108.1(5) . . ?
C30 C31 Mn1 70.9(3) . . ?
C32 C31 Mn1 71.6(3) . . ?
C31 C32 C33 108.7(5) . . ?
C31 C32 Mn1 70.0(3) . . ?
C33 C32 Mn1 71.5(3) . . ?
C29 C33 C32 108.0(5) . . ?
C29 C33 Mn1 70.4(3) . . ?
C32 C33 Mn1 70.2(3) . . ?
N3 C37 C38 114.4(5) . . ?
N4 C38 C37 114.8(5) . . ?

loop_
_geom_bond_atom_site_label_1
_geom_bond_atom_site_label_2
_geom_bond_distance
_geom_bond_site_symmetry_2
_geom_bond_publ_flag
Ga1 N1 1.902(4) . ?
Ga1 N2 1.906(4) . ?
Ga1 Mn1 2.3105(9) . ?
Mn1 C27 1.749(6) . ?
Mn1 C28 1.752(6) . ?
Mn1 C31 2.126(5) . ?
Mn1 C30 2.131(5) . ?
Mn1 C32 2.147(5) . ?
Mn1 C29 2.153(6) . ?
Mn1 C33 2.165(5) . ?
K1 O1 2.627(4) . ?
K1 O2 2.663(4) 13_565 ?
K1 N4 2.840(5) . ?
K1 N3 2.855(4) . ?
K1 C18 3.102(5) . ?
K1 C17 3.187(5) . ?
K1 C19 3.193(5) . ?
K1 C20 3.425(5) . ?
K1 C16 3.427(5) . ?
O1 C27 1.174(6) . ?
O2 C28 1.175(6) . ?
O2 K1 2.663(4) 13_565 ?
N1 C1 1.388(6) . ?
N1 C3 1.421(6) . ?
N2 C2 1.400(6) . ?
N2 C15 1.412(6) . ?
N3 C35 1.464(7) . ?
N3 C36 1.472(7) . ?
N3 C37 1.474(8) . ?
N4 C40 1.429(8) . ?
N4 C38 1.471(7) . ?
N4 C39 1.478(8) . ?
C1 C2 1.339(7) . ?
C3 C4 1.403(7) . ?
C3 C8 1.415(7) . ?
C4 C5 1.405(7) . ?
C4 C9 1.513(7) . ?
C5 C6 1.379(8) . ?
C6 C7 1.370(8) . ?
C7 C8 1.386(7) . ?
C8 C12 1.528(8) . ?
C9 C10 1.537(7) . ?
C9 C11 1.541(8) . ?
C12 C13 1.514(8) . ?
C12 C14 1.516(9) . ?
C15 C16 1.405(7) . ?
C15 C20 1.416(7) . ?
C16 C17 1.389(7) . ?
C16 C21 1.516(7) . ?
C17 C18 1.374(8) . ?
C18 C19 1.371(8) . ?
C19 C20 1.402(7) . ?
C20 C24 1.514(7) . ?
C21 C22 1.493(9) . ?
C21 C23 1.516(10) . ?
C24 C25 1.524(8) . ?
C24 C26 1.535(8) . ?
C29 C33 1.413(8) . ?
C29 C30 1.440(8) . ?
C29 C34 1.486(9) . ?
C30 C31 1.405(8) . ?
C31 C32 1.406(8) . ?
C32 C33 1.416(8) . ?
C37 C38 1.483(8) . ?
